data_7045232
loop_
_publ_author_name
'Londesborough, Michael G. S.'
'Dolansk\'y, Ji\<r\'i'
'Jel\'inek, Tom\'a\<s'
'Kennedy, John D.'
'C\'isa\<rov\'a, Ivana'
'Kennedy, Robert D.'
'Roca-Sanju\'an, Daniel'
'Franc\'es-Monerris, Antonio'
'Lang, Kamil'
'Clegg, William'

_publ_section_title
;
 Substitution of the laser borane anti-B<sub>18</sub>H<sub>22</sub> with
 pyridine: a structural and photophysical study of some unusually
 structured macropolyhedral boron hydrides.
;
_journal_issue 5
_journal_name_full 'Dalton transactions (Cambridge, England : 2003)'
_journal_page_first 1709
_journal_page_last 1725
_journal_paper_doi 10.1039/c7dt03823b
_journal_volume 47
_journal_year 2018
_chemical_formula_moiety 'C10 H30 B18 N2'
_chemical_formula_sum 'C10 H30 B18 N2'
_chemical_formula_weight 372.94
_chemical_name_systematic 8-pyridine-nido-decaborano-[5',6':6,7]-nido-decaborane
_space_group_crystal_system triclinic
_space_group_IT_number 2
_space_group_name_Hall '-P 1'
_space_group_name_H-M_alt 'P -1'
_symmetry_space_group_name_Hall '-P 1'
_symmetry_space_group_name_H-M 'P -1'
_atom_sites_solution_hydrogens mixed
_atom_sites_solution_primary direct
_atom_sites_solution_secondary difmap
_audit_creation_method SHELXL-2014/7
_audit_update_record
;
2015-12-09 deposited with the CCDC.
2018-01-05 downloaded from the CCDC.
;
_cell_angle_alpha 73.923(5)
_cell_angle_beta 77.187(5)
_cell_angle_gamma 88.805(4)
_cell_formula_units_Z 2
_cell_length_a 9.5876(8)
_cell_length_b 10.6882(8)
_cell_length_c 11.4414(10)
_cell_measurement_reflns_used 80
_cell_measurement_temperature 160(2)
_cell_measurement_theta_max 40.0
_cell_measurement_theta_min 35.0
_cell_volume 1097.51(16)
_computing_cell_refinement 'Stoe DIF4'
_computing_data_collection 'Stoe DIF4'
_computing_data_reduction 'Stoe XRED'
_computing_molecular_graphics 'Bruker SHELXTL'
_computing_publication_material 'SHELXL-2014/7 and local programs'
_computing_structure_refinement SHELXL-2014/7
_computing_structure_solution SHELXS97
_diffrn_ambient_temperature 160(2)
_diffrn_measured_fraction_theta_full 0.972
_diffrn_measured_fraction_theta_max 0.972
_diffrn_measurement_device_type 'Stoe STADI4 4-circle diffractometer'
_diffrn_measurement_method
;
 Scan width (omega) = 1.23 - 1.50, scan ratio 2theta:omega = 1.00
;
_diffrn_radiation_type CuK\a
_diffrn_radiation_wavelength 1.54184
_diffrn_reflns_av_R_equivalents 0.0658
_diffrn_reflns_av_unetI/netI 0.0113
_diffrn_reflns_Laue_measured_fraction_full 0.972
_diffrn_reflns_Laue_measured_fraction_max 0.972
_diffrn_reflns_limit_h_max 11
_diffrn_reflns_limit_h_min -9
_diffrn_reflns_limit_k_max 12
_diffrn_reflns_limit_k_min -11
_diffrn_reflns_limit_l_max 13
_diffrn_reflns_limit_l_min -6
_diffrn_reflns_number 3672
_diffrn_reflns_point_group_measured_fraction_full 0.972
_diffrn_reflns_point_group_measured_fraction_max 0.972
_diffrn_reflns_theta_full 64.576
_diffrn_reflns_theta_max 64.576
_diffrn_reflns_theta_min 4.127
_diffrn_source 'fine-focus sealed tube'
_exptl_absorpt_coefficient_mu 0.367
_exptl_absorpt_correction_T_max 0.937
_exptl_absorpt_correction_T_min 0.844
_exptl_absorpt_correction_type multi-scan
_exptl_absorpt_process_details
;
Stoe XRED
    Psi Scan Reflections used    Mu * R = 0.01

    H   K   L   2Theta   Chi   Imin/Imax
    2   0   1    18.9   -82.6    0.907
   -2   0  -1    18.9    82.6    0.875
    4   0   1    37.5   -83.8    0.894
   -4   0  -1    37.5    83.8    0.873
    5   0   2    47.8   -86.7    0.899
   -5   0  -2    47.8    86.7    0.876
    6   0   2    57.9   -87.0    0.934
   -6   0  -2    57.9    87.0    0.903
;
_exptl_crystal_colour colourless
_exptl_crystal_density_diffrn 1.129
_exptl_crystal_density_method 'not measured'
_exptl_crystal_description prism
_exptl_crystal_F_000 388
_exptl_crystal_size_max 0.480
_exptl_crystal_size_mid 0.350
_exptl_crystal_size_min 0.180
_refine_diff_density_max 0.267
_refine_diff_density_min -0.131
_refine_diff_density_rms 0.029
_refine_ls_extinction_coef 0.0034(6)
_refine_ls_extinction_expression Fc^*^=kFc[1+0.001xFc^2^\l^3^/sin(2\q)]^-1/4^
_refine_ls_extinction_method 'SHELXL-2014/7 (Sheldrick 2014)'
_refine_ls_goodness_of_fit_ref 1.040
_refine_ls_hydrogen_treatment mixed
_refine_ls_matrix_type full
_refine_ls_number_parameters 352
_refine_ls_number_reflns 3604
_refine_ls_number_restraints 0
_refine_ls_restrained_S_all 1.040
_refine_ls_R_factor_all 0.0433
_refine_ls_R_factor_gt 0.0397
_refine_ls_shift/su_max 0.000
_refine_ls_shift/su_mean 0.000
_refine_ls_structure_factor_coef Fsqd
_refine_ls_weighting_details 'w=1/[\s^2^(Fo^2^)+(0.0555P)^2^+0.3543P] where P=(Fo^2^+2Fc^2^)/3'
_refine_ls_weighting_scheme calc
_refine_ls_wR_factor_gt 0.1059
_refine_ls_wR_factor_ref 0.1085
_reflns_Friedel_coverage 0.000
_reflns_number_gt 3296
_reflns_number_total 3604
_reflns_threshold_expression 'I > 2\s(I)'
_cod_data_source_file c7dt03823b2.cif
_cod_data_source_block tj7_B18H20py2_2
_cod_depositor_comments 'Adding full bibliography for 7045229--7045232.cif.'
_cod_database_code 7045232
_shelx_shelxl_version_number 2014/7
_shelx_space_group_comment
;
The symmetry employed for this shelxl refinement is uniquely defined
by the following loop, which should always be used as a source of
symmetry information in preference to the above space-group names.
They are only intended as comments.
;
_shelx_estimated_absorpt_t_min 0.844
_shelx_estimated_absorpt_t_max 0.937

loop_
_space_group_symop_operation_xyz
'x, y, z'
'-x, -y, -z'

loop_
_atom_site_label
_atom_site_type_symbol
_atom_site_fract_x
_atom_site_fract_y
_atom_site_fract_z
_atom_site_U_iso_or_equiv
_atom_site_adp_type
_atom_site_occupancy
_atom_site_site_symmetry_order
_atom_site_calc_flag
_atom_site_refinement_flags_posn
_atom_site_refinement_flags_adp
B1 B 0.44042(16) 0.55932(14) 0.18024(15) 0.0318(3) Uani 1 1 d . .
H1 H 0.4095(17) 0.4572(16) 0.1848(15) 0.046(4) Uiso 1 1 d . .
B2 B 0.41917(16) 0.60397(15) 0.32252(15) 0.0314(3) Uani 1 1 d . .
H2 H 0.3911(15) 0.5260(14) 0.4119(13) 0.031(4) Uiso 1 1 d . .
B3 B 0.58986(17) 0.60572(15) 0.22962(16) 0.0349(4) Uani 1 1 d . .
H3 H 0.6682(17) 0.5410(15) 0.2723(14) 0.043(4) Uiso 1 1 d . .
B4 B 0.60189(18) 0.63375(16) 0.06790(16) 0.0384(4) Uani 1 1 d . .
H4 H 0.6759(19) 0.5712(17) 0.0150(16) 0.056(5) Uiso 1 1 d . .
B5 B 0.29818(16) 0.66201(14) 0.21479(14) 0.0300(3) Uani 1 1 d . .
B6 B 0.35314(16) 0.76229(15) 0.30878(15) 0.0315(3) Uani 1 1 d . .
B7 B 0.54668(16) 0.73500(15) 0.29531(16) 0.0339(4) Uani 1 1 d . .
H7 H 0.5999(17) 0.7478(15) 0.3692(14) 0.042(4) Uiso 1 1 d . .
B8 B 0.66143(18) 0.75728(16) 0.12998(17) 0.0391(4) Uani 1 1 d . .
H8 H 0.7745(19) 0.7892(16) 0.1084(15) 0.051(5) Uiso 1 1 d . .
B9 B 0.57792(19) 0.79250(17) -0.00255(17) 0.0410(4) Uani 1 1 d . .
H9 H 0.6278(18) 0.8507(16) -0.1020(16) 0.049(4) Uiso 1 1 d . .
B10 B 0.42687(19) 0.67857(16) 0.04649(16) 0.0381(4) Uani 1 1 d . .
H10 H 0.3712(17) 0.6632(15) -0.0273(15) 0.045(4) Uiso 1 1 d . .
H67 H 0.4781(17) 0.8332(16) 0.2566(15) 0.048(4) Uiso 1 1 d . .
H89 H 0.5889(18) 0.8505(16) 0.0861(15) 0.050(5) Uiso 1 1 d . .
H910 H 0.4458(18) 0.8085(16) 0.0262(15) 0.050(5) Uiso 1 1 d . .
B1' B 0.26635(17) 0.83438(15) 0.18521(15) 0.0335(4) Uani 1 1 d . .
H1' H 0.3162(17) 0.9104(16) 0.0996(15) 0.046(4) Uiso 1 1 d . .
B2' B 0.22210(17) 0.87597(14) 0.32638(15) 0.0332(4) Uani 1 1 d . .
H2' H 0.2577(16) 0.9740(14) 0.3292(13) 0.037(4) Uiso 1 1 d . .
B3' B 0.08320(18) 0.85627(15) 0.25260(16) 0.0350(4) Uani 1 1 d . .
H3' H 0.0324(17) 0.9426(16) 0.2018(14) 0.046(4) Uiso 1 1 d . .
B4' B 0.12968(16) 0.72268(15) 0.18983(15) 0.0311(3) Uani 1 1 d . .
H4' H 0.0992(17) 0.7170(15) 0.1033(15) 0.044(4) Uiso 1 1 d . .
B6' B 0.22552(17) 0.75505(15) 0.46354(15) 0.0314(3) Uani 1 1 d . .
H6' H 0.2151(16) 0.6507(15) 0.5020(13) 0.037(4) Uiso 1 1 d . .
B7' B 0.05628(17) 0.80358(15) 0.41787(16) 0.0346(4) Uani 1 1 d . .
H7' H -0.0243(17) 0.8577(16) 0.4706(15) 0.045(4) Uiso 1 1 d . .
B8' B -0.00569(17) 0.70187(15) 0.32720(15) 0.0333(4) Uani 1 1 d . .
H8' H -0.1203(17) 0.6919(15) 0.3300(14) 0.042(4) Uiso 1 1 d . .
B9' B 0.11567(16) 0.57103(14) 0.29935(14) 0.0297(3) Uani 1 1 d . .
H9' H 0.1430(16) 0.5263(14) 0.3901(14) 0.036(4) Uiso 1 1 d . .
H78' H 0.0190(18) 0.6844(16) 0.4366(15) 0.051(5) Uiso 1 1 d . .
N61 N 0.28220(12) 0.81405(10) 0.55606(10) 0.0320(3) Uani 1 1 d . .
C62 C 0.38539(16) 0.75255(14) 0.61045(13) 0.0379(3) Uani 1 1 d . .
H62 H 0.4207 0.6748 0.5922 0.045 Uiso 1 1 calc R U
C63 C 0.44062(18) 0.79983(15) 0.69167(15) 0.0461(4) Uani 1 1 d . .
H63 H 0.5136 0.7553 0.7287 0.055 Uiso 1 1 calc R U
C64 C 0.38933(18) 0.91249(15) 0.71906(16) 0.0480(4) Uani 1 1 d . .
H64 H 0.4268 0.9464 0.7748 0.058 Uiso 1 1 calc R U
C65 C 0.28311(17) 0.97502(14) 0.66445(15) 0.0432(4) Uani 1 1 d . .
H65 H 0.2459 1.0525 0.6822 0.052 Uiso 1 1 calc R U
C66 C 0.23172(15) 0.92368(13) 0.58388(14) 0.0367(3) Uani 1 1 d . .
H66 H 0.1582 0.9667 0.5465 0.044 Uiso 1 1 calc R U
N91 N 0.06325(11) 0.46181(10) 0.24967(10) 0.0300(3) Uani 1 1 d . .
C92 C 0.12381(14) 0.34485(13) 0.27419(13) 0.0345(3) Uani 1 1 d . .
H92 H 0.1931 0.3305 0.3239 0.041 Uiso 1 1 calc R U
C93 C 0.08798(16) 0.24605(14) 0.22922(14) 0.0402(4) Uani 1 1 d . .
H93 H 0.1332 0.1652 0.2468 0.048 Uiso 1 1 calc R U
C94 C -0.01378(16) 0.26516(14) 0.15865(14) 0.0421(4) Uani 1 1 d . .
H94 H -0.0380 0.1988 0.1251 0.051 Uiso 1 1 calc R U
C95 C -0.07989(16) 0.38268(15) 0.13764(14) 0.0411(4) Uani 1 1 d . .
H95 H -0.1528 0.3971 0.0917 0.049 Uiso 1 1 calc R U
C96 C -0.03930(14) 0.47882(14) 0.18379(13) 0.0353(3) Uani 1 1 d . .
H96 H -0.0850 0.5596 0.1687 0.042 Uiso 1 1 calc R U

loop_
_atom_site_aniso_label
_atom_site_aniso_U_11
_atom_site_aniso_U_22
_atom_site_aniso_U_33
_atom_site_aniso_U_23
_atom_site_aniso_U_13
_atom_site_aniso_U_12
B1 0.0257(8) 0.0256(7) 0.0423(9) -0.0104(6) -0.0028(6) 0.0014(6)
B2 0.0239(8) 0.0293(8) 0.0389(8) -0.0077(6) -0.0055(6) 0.0020(6)
B3 0.0247(8) 0.0303(8) 0.0475(9) -0.0112(7) -0.0035(7) 0.0018(6)
B4 0.0312(9) 0.0364(9) 0.0457(9) -0.0147(7) -0.0001(7) -0.0042(7)
B5 0.0263(8) 0.0291(7) 0.0348(8) -0.0111(6) -0.0047(6) 0.0026(6)
B6 0.0258(8) 0.0291(7) 0.0401(8) -0.0111(6) -0.0066(6) 0.0004(6)
B7 0.0249(8) 0.0331(8) 0.0437(9) -0.0115(7) -0.0068(7) 0.0008(6)
B8 0.0317(9) 0.0357(9) 0.0476(10) -0.0112(7) -0.0044(7) -0.0056(7)
B9 0.0400(10) 0.0373(9) 0.0422(9) -0.0123(7) -0.0001(7) -0.0015(7)
B10 0.0400(9) 0.0330(8) 0.0409(9) -0.0115(7) -0.0063(7) -0.0027(7)
B1' 0.0326(8) 0.0281(8) 0.0373(8) -0.0064(6) -0.0063(7) 0.0004(6)
B2' 0.0339(9) 0.0246(7) 0.0409(9) -0.0078(6) -0.0102(7) 0.0047(6)
B3' 0.0333(9) 0.0292(8) 0.0435(9) -0.0091(7) -0.0127(7) 0.0076(6)
B4' 0.0271(8) 0.0294(8) 0.0357(8) -0.0071(6) -0.0074(6) 0.0029(6)
B6' 0.0300(8) 0.0275(8) 0.0372(8) -0.0104(6) -0.0070(6) 0.0045(6)
B7' 0.0302(8) 0.0315(8) 0.0440(9) -0.0145(7) -0.0077(7) 0.0073(6)
B8' 0.0250(8) 0.0352(8) 0.0406(9) -0.0123(7) -0.0072(6) 0.0054(6)
B9' 0.0235(7) 0.0291(7) 0.0360(8) -0.0093(6) -0.0056(6) 0.0019(6)
N61 0.0309(6) 0.0272(6) 0.0377(6) -0.0092(5) -0.0071(5) 0.0041(5)
C62 0.0397(8) 0.0315(7) 0.0415(8) -0.0075(6) -0.0112(6) 0.0083(6)
C63 0.0473(9) 0.0439(9) 0.0502(9) -0.0092(7) -0.0225(7) 0.0056(7)
C64 0.0537(10) 0.0423(9) 0.0542(9) -0.0166(7) -0.0209(8) -0.0030(7)
C65 0.0458(9) 0.0328(7) 0.0544(9) -0.0175(7) -0.0113(7) 0.0003(6)
C66 0.0341(8) 0.0302(7) 0.0486(8) -0.0148(6) -0.0103(6) 0.0053(6)
N91 0.0225(6) 0.0287(6) 0.0363(6) -0.0080(5) -0.0027(5) 0.0000(4)
C92 0.0268(7) 0.0290(7) 0.0428(8) -0.0053(6) -0.0031(6) -0.0005(5)
C93 0.0360(8) 0.0282(7) 0.0506(9) -0.0099(6) 0.0010(7) -0.0012(6)
C94 0.0409(9) 0.0380(8) 0.0460(8) -0.0160(7) -0.0003(7) -0.0093(6)
C95 0.0350(8) 0.0436(8) 0.0463(8) -0.0140(7) -0.0100(7) -0.0049(6)
C96 0.0256(7) 0.0350(7) 0.0452(8) -0.0111(6) -0.0078(6) 0.0018(6)

loop_
_atom_type_symbol
_atom_type_description
_atom_type_scat_dispersion_real
_atom_type_scat_dispersion_imag
_atom_type_scat_source
C C 0.0181 0.0091 'International Tables Vol C Tables 4.2.6.8 and 6.1.1.4'
H H 0.0000 0.0000 'International Tables Vol C Tables 4.2.6.8 and 6.1.1.4'
B B 0.0090 0.0039 'International Tables Vol C Tables 4.2.6.8 and 6.1.1.4'
N N 0.0311 0.0180 'International Tables Vol C Tables 4.2.6.8 and 6.1.1.4'

loop_
_geom_angle_atom_site_label_1
_geom_angle_atom_site_label_2
_geom_angle_atom_site_label_3
_geom_angle
H1 B1 B2 118.9(8)
H1 B1 B3 125.4(8)
H1 B1 B4 117.3(8)
H1 B1 B5 116.7(8)
H1 B1 B10 116.3(8)
B2 B1 B3 58.39(9)
B2 B1 B4 111.93(11)
B2 B1 B5 62.58(8)
B2 B1 B10 118.38(11)
B3 B1 B4 59.00(9)
B3 B1 B5 108.19(11)
B3 B1 B10 106.94(11)
B4 B1 B5 118.01(11)
B4 B1 B10 60.54(10)
B5 B1 B10 69.85(9)
B1 B2 H2 118.3(7)
B1 B2 B3 60.51(9)
B1 B2 B5 58.42(8)
B1 B2 B6 112.01(11)
B1 B2 B7 107.50(11)
H2 B2 B3 117.4(7)
H2 B2 B5 125.0(7)
H2 B2 B6 121.2(7)
H2 B2 B7 122.9(7)
B3 B2 B5 106.56(11)
B3 B2 B6 112.63(11)
B3 B2 B7 59.33(9)
B5 B2 B6 62.07(8)
B5 B2 B7 106.97(10)
B6 B2 B7 62.57(9)
B1 B3 B2 61.10(9)
B1 B3 H3 127.5(8)
B1 B3 B4 61.46(9)
B1 B3 B7 109.93(11)
B1 B3 B8 109.08(12)
B2 B3 H3 117.1(8)
B2 B3 B4 116.55(12)
B2 B3 B7 61.84(9)
B2 B3 B8 116.54(11)
H3 B3 B4 118.0(8)
H3 B3 B7 112.7(8)
H3 B3 B8 115.1(8)
B4 B3 B7 118.60(12)
B4 B3 B8 62.17(10)
B7 B3 B8 66.48(10)
B1 B4 B3 59.54(9)
B1 B4 H4 119.5(9)
B1 B4 B8 104.79(11)
B1 B4 B9 110.69(12)
B1 B4 B10 57.38(9)
B3 B4 H4 119.0(9)
B3 B4 B8 58.49(9)
B3 B4 B9 111.74(12)
B3 B4 B10 104.87(11)
H4 B4 B8 125.4(9)
H4 B4 B9 121.1(9)
H4 B4 B10 125.0(9)
B8 B4 B9 61.99(10)
B8 B4 B10 104.83(11)
B9 B4 B10 62.01(10)
B1 B5 B2 59.00(9)
B1 B5 B6 108.05(10)
B1 B5 B10 53.90(8)
B1 B5 B1' 138.74(11)
B1 B5 B4' 147.71(12)
B1 B5 B9' 114.59(10)
B2 B5 B6 56.87(8)
B2 B5 B10 102.91(10)
B2 B5 B1' 113.72(11)
B2 B5 B4' 149.32(12)
B2 B5 B9' 105.58(10)
B6 B5 B10 116.10(10)
B6 B5 B1' 57.90(8)
B6 B5 B4' 103.95(10)
B6 B5 B9' 110.73(10)
B10 B5 B1' 94.95(10)
B10 B5 B4' 107.36(10)
B10 B5 B9' 132.99(10)
B1' B5 B4' 59.17(8)
B1' B5 B9' 106.51(10)
B4' B5 B9' 55.64(8)
B2 B6 B5 61.06(8)
B2 B6 B7 59.26(8)
B2 B6 H67 99.1(7)
B2 B6 B1' 119.28(11)
B2 B6 B2' 155.39(12)
B2 B6 B6' 106.40(10)
B5 B6 B7 103.87(10)
B5 B6 H67 115.8(7)
B5 B6 B1' 59.39(8)
B5 B6 B2' 107.59(11)
B5 B6 B6' 116.17(10)
B7 B6 H67 42.6(7)
B7 B6 B1' 127.05(11)
B7 B6 B2' 143.60(12)
B7 B6 B6' 122.44(11)
H67 B6 B1' 96.0(7)
H67 B6 B2' 105.5(7)
H67 B6 B6' 128.1(7)
B1' B6 B2' 59.53(9)
B1' B6 B6' 108.93(10)
B2' B6 B6' 56.86(8)
B2 B7 B3 58.83(9)
B2 B7 B6 58.18(8)
B2 B7 H7 122.6(8)
B2 B7 B8 106.25(11)
B2 B7 H67 102.2(8)
B3 B7 B6 108.50(11)
B3 B7 H7 120.2(8)
B3 B7 B8 56.85(9)
B3 B7 H67 127.7(7)
B6 B7 H7 120.0(8)
B6 B7 B8 116.63(11)
B6 B7 H67 47.1(7)
H7 B7 B8 118.4(8)
H7 B7 H67 111.0(11)
B8 B7 H67 90.6(7)
B3 B8 B4 59.34(9)
B3 B8 B7 56.67(9)
B3 B8 H8 124.5(9)
B3 B8 B9 107.19(12)
B3 B8 H89 124.9(8)
B4 B8 B7 108.01(11)
B4 B8 H8 121.6(9)
B4 B8 B9 55.81(9)
B4 B8 H89 99.9(8)
B7 B8 H8 119.7(9)
B7 B8 B9 120.17(12)
B7 B8 H89 91.3(8)
H8 B8 B9 115.4(9)
H8 B8 H89 110.0(12)
B9 B8 H89 48.0(7)
B4 B9 B8 62.20(10)
B4 B9 H9 127.5(8)
B4 B9 B10 61.34(10)
B4 B9 H89 102.1(7)
B4 B9 H910 106.2(8)
B8 B9 H9 126.7(8)
B8 B9 B10 104.50(12)
B8 B9 H89 43.8(7)
B8 B9 H910 113.2(8)
H9 B9 B10 126.5(8)
H9 B9 H89 115.1(11)
H9 B9 H910 111.9(11)
B10 B9 H89 112.2(7)
B10 B9 H910 48.7(8)
H89 B9 H910 86.0(10)
B1 B10 B4 62.08(9)
B1 B10 B5 56.25(8)
B1 B10 B9 110.13(12)
B1 B10 H10 124.4(8)
B1 B10 H910 126.1(7)
B4 B10 B5 108.30(11)
B4 B10 B9 56.65(9)
B4 B10 H10 128.4(8)
B4 B10 H910 97.7(7)
B5 B10 B9 117.59(11)
B5 B10 H10 115.1(8)
B5 B10 H910 91.3(7)
B9 B10 H10 118.6(8)
B9 B10 H910 44.3(7)
H10 B10 H910 107.5(11)
B5 B1' B6 62.71(9)
B5 B1' H1' 125.2(8)
B5 B1' B2' 110.04(11)
B5 B1' B3' 109.58(11)
B5 B1' B4' 59.56(8)
B6 B1' H1' 124.4(8)
B6 B1' B2' 59.26(9)
B6 B1' B3' 108.24(11)
B6 B1' B4' 107.97(11)
H1' B1' B2' 118.4(8)
H1' B1' B3' 115.7(8)
H1' B1' B4' 122.7(8)
B2' B1' B3' 59.95(9)
B2' B1' B4' 106.69(11)
B3' B1' B4' 59.71(9)
B6 B2' B1' 61.21(9)
B6 B2' H2' 117.6(8)
B6 B2' B3' 110.79(11)
B6 B2' B6' 65.94(9)
B6 B2' B7' 112.89(11)
B1' B2' H2' 119.2(8)
B1' B2' B3' 61.15(9)
B1' B2' B6' 118.10(11)
B1' B2' B7' 111.49(11)
H2' B2' B3' 122.1(8)
H2' B2' B6' 112.2(8)
H2' B2' B7' 120.4(8)
B3' B2' B6' 115.32(11)
B3' B2' B7' 60.49(9)
B6' B2' B7' 63.26(9)
B1' B3' B2' 58.90(9)
B1' B3' H3' 116.5(8)
B1' B3' B4' 59.59(9)
B1' B3' B7' 108.68(11)
B1' B3' B8' 109.31(11)
B2' B3' H3' 120.6(8)
B2' B3' B4' 105.78(11)
B2' B3' B7' 59.34(9)
B2' B3' B8' 109.65(11)
H3' B3' B4' 121.4(8)
H3' B3' B7' 123.4(8)
H3' B3' B8' 124.1(8)
B4' B3' B7' 109.90(11)
B4' B3' B8' 59.73(9)
B7' B3' B8' 64.02(9)
B5 B4' B1' 61.26(9)
B5 B4' B3' 111.79(11)
B5 B4' H4' 117.5(8)
B5 B4' B8' 114.68(11)
B5 B4' B9' 66.67(9)
B1' B4' B3' 60.70(9)
B1' B4' H4' 121.3(8)
B1' B4' B8' 110.43(11)
B1' B4' B9' 117.44(11)
B3' B4' H4' 121.4(8)
B3' B4' B8' 59.99(9)
B3' B4' B9' 115.22(11)
H4' B4' B8' 118.8(8)
H4' B4' B9' 111.9(8)
B8' B4' B9' 63.74(9)
B6 B6' B2' 57.20(8)
B6 B6' H6' 98.5(8)
B6 B6' B7' 102.93(10)
B6 B6' N61 117.14(11)
B2' B6' H6' 141.0(8)
B2' B6' B7' 58.78(9)
B2' B6' N61 110.21(11)
H6' B6' B7' 105.6(8)
H6' B6' N61 108.2(8)
B7' B6' N61 121.62(11)
B2' B7' B3' 60.17(9)
B2' B7' B6' 57.95(9)
B2' B7' H7' 122.2(8)
B2' B7' B8' 105.45(11)
B2' B7' H78' 123.9(8)
B3' B7' B6' 110.51(11)
B3' B7' H7' 115.8(8)
B3' B7' B8' 57.81(9)
B3' B7' H78' 99.2(7)
B6' B7' H7' 121.8(8)
B6' B7' B8' 114.36(10)
B6' B7' H78' 90.6(8)
H7' B7' B8' 119.3(8)
H7' B7' H78' 113.8(11)
B8' B7' H78' 43.0(7)
B3' B8' B4' 60.28(9)
B3' B8' B7' 58.18(9)
B3' B8' H8' 118.4(8)
B3' B8' B9' 110.07(11)
B3' B8' H78' 99.1(8)
B4' B8' B7' 105.78(11)
B4' B8' H8' 123.4(8)
B4' B8' B9' 57.43(8)
B4' B8' H78' 123.9(8)
B7' B8' H8' 119.9(8)
B7' B8' B9' 114.13(11)
B7' B8' H78' 42.6(7)
H8' B8' B9' 120.3(8)
H8' B8' H78' 112.4(11)
B9' B8' H78' 90.9(7)
B5 B9' B4' 57.69(8)
B5 B9' B8' 104.11(10)
B5 B9' H9' 97.2(8)
B5 B9' N91 119.01(10)
B4' B9' B8' 58.83(8)
B4' B9' H9' 138.8(8)
B4' B9' N91 111.41(11)
B8' B9' H9' 104.6(8)
B8' B9' N91 119.47(11)
H9' B9' N91 109.4(8)
B6' N61 C62 118.60(11)
B6' N61 C66 122.74(11)
C62 N61 C66 118.67(12)
N61 C62 H62 119.3
N61 C62 C63 121.50(13)
H62 C62 C63 119.3
C62 C63 H63 120.2
C62 C63 C64 119.58(14)
H63 C63 C64 120.2
C63 C64 H64 120.5
C63 C64 C65 119.09(14)
H64 C64 C65 120.5
C64 C65 H65 120.5
C64 C65 C66 118.98(14)
H65 C65 C66 120.5
N61 C66 C65 122.18(14)
N61 C66 H66 118.9
C65 C66 H66 118.9
B9' N91 C92 118.44(11)
B9' N91 C96 123.18(11)
C92 N91 C96 118.38(12)
N91 C92 H92 119.1
N91 C92 C93 121.85(13)
H92 C92 C93 119.1
C92 C93 H93 120.2
C92 C93 C94 119.58(14)
H93 C93 C94 120.2
C93 C94 H94 120.7
C93 C94 C95 118.68(14)
H94 C94 C95 120.7
C94 C95 H95 120.3
C94 C95 C96 119.46(14)
H95 C95 C96 120.3
N91 C96 C95 121.97(13)
N91 C96 H96 119.0
C95 C96 H96 119.0

loop_
_geom_bond_atom_site_label_1
_geom_bond_atom_site_label_2
_geom_bond_distance
B1 H1 1.121(16)
B1 B2 1.788(2)
B1 B3 1.778(2)
B1 B4 1.812(2)
B1 B5 1.778(2)
B1 B10 1.728(2)
B2 H2 1.108(14)
B2 B3 1.740(2)
B2 B5 1.852(2)
B2 B6 1.772(2)
B2 B7 1.793(2)
B3 H3 1.111(16)
B3 B4 1.768(2)
B3 B7 1.749(2)
B3 B8 1.752(2)
B4 H4 1.154(17)
B4 B8 1.818(2)
B4 B9 1.700(2)
B4 B10 1.786(2)
B5 B6 1.870(2)
B5 B10 2.007(2)
B5 B1' 1.811(2)
B5 B4' 1.781(2)
B5 B9' 1.935(2)
B6 B7 1.851(2)
B6 H67 1.355(16)
B6 B1' 1.782(2)
B6 B2' 1.748(2)
B6 B6' 1.899(2)
B7 H7 1.119(16)
B7 B8 1.919(2)
B7 H67 1.254(16)
B8 H8 1.097(18)
B8 B9 1.814(3)
B8 H89 1.257(17)
B9 H9 1.136(17)
B9 B10 1.797(2)
B9 H89 1.350(16)
B9 H910 1.257(17)
B10 H10 1.143(16)
B10 H910 1.352(16)
B1' H1' 1.103(16)
B1' B2' 1.753(2)
B1' B3' 1.793(2)
B1' B4' 1.773(2)
B2' H2' 1.120(15)
B2' B3' 1.772(2)
B2' B6' 1.741(2)
B2' B7' 1.757(2)
B3' H3' 1.112(16)
B3' B4' 1.775(2)
B3' B7' 1.777(2)
B3' B8' 1.770(2)
B4' H4' 1.109(16)
B4' B8' 1.766(2)
B4' B9' 1.739(2)
B6' H6' 1.077(15)
B6' B7' 1.835(2)
B6' N61 1.5662(19)
B7' H7' 1.124(16)
B7' B8' 1.880(2)
B7' H78' 1.276(16)
B8' H8' 1.099(16)
B8' B9' 1.851(2)
B8' H78' 1.287(16)
B9' H9' 1.103(15)
B9' N91 1.5675(18)
N61 C62 1.3481(18)
N61 C66 1.3502(17)
C62 H62 0.950
C62 C63 1.374(2)
C63 H63 0.950
C63 C64 1.381(2)
C64 H64 0.950
C64 C65 1.377(2)
C65 H65 0.950
C65 C66 1.374(2)
C66 H66 0.950
N91 C92 1.3513(17)
N91 C96 1.3466(18)
C92 H92 0.950
C92 C93 1.376(2)
C93 H93 0.950
C93 C94 1.377(2)
C94 H94 0.950
C94 C95 1.380(2)
C95 H95 0.950
C95 C96 1.376(2)
C96 H96 0.950

loop_
_geom_torsion_atom_site_label_1
_geom_torsion_atom_site_label_2
_geom_torsion_atom_site_label_3
_geom_torsion_atom_site_label_4
_geom_torsion
B3 B1 B2 B5 137.07(11)
B3 B1 B2 B6 104.37(12)
B3 B1 B2 B7 37.55(10)
B4 B1 B2 B3 -25.88(11)
B4 B1 B2 B5 111.19(12)
B4 B1 B2 B6 78.49(14)
B4 B1 B2 B7 11.67(15)
B5 B1 B2 B3 -137.07(11)
B5 B1 B2 B6 -32.70(10)
B5 B1 B2 B7 -99.52(11)
B10 B1 B2 B3 -93.24(13)
B10 B1 B2 B5 43.83(12)
B10 B1 B2 B6 11.14(17)
B10 B1 B2 B7 -55.69(15)
B1 B2 B3 B4 27.64(11)
B1 B2 B3 B7 137.49(11)
B1 B2 B3 B8 98.14(14)
B5 B2 B3 B1 -37.25(10)
B5 B2 B3 B4 -9.61(15)
B5 B2 B3 B7 100.23(11)
B5 B2 B3 B8 60.89(15)
B6 B2 B3 B1 -103.33(12)
B6 B2 B3 B4 -75.69(15)
B6 B2 B3 B7 34.16(12)
B6 B2 B3 B8 -5.19(18)
B7 B2 B3 B1 -137.49(11)
B7 B2 B3 B4 -109.84(13)
B7 B2 B3 B8 -39.34(12)
B2 B1 B3 B4 -151.81(12)
B2 B1 B3 B7 -39.32(11)
B2 B1 B3 B8 -110.43(12)
B4 B1 B3 B2 151.81(12)
B4 B1 B3 B7 112.48(13)
B4 B1 B3 B8 41.37(11)
B5 B1 B3 B2 39.53(10)
B5 B1 B3 B4 -112.28(12)
B5 B1 B3 B7 0.20(15)
B5 B1 B3 B8 -70.91(14)
B10 B1 B3 B2 113.33(12)
B10 B1 B3 B4 -38.48(11)
B10 B1 B3 B7 74.00(14)
B10 B1 B3 B8 2.90(15)
B1 B3 B4 B8 135.06(12)
B1 B3 B4 B9 101.93(13)
B1 B3 B4 B10 36.56(10)
B2 B3 B4 B1 -27.54(11)
B2 B3 B4 B8 107.52(13)
B2 B3 B4 B9 74.39(15)
B2 B3 B4 B10 9.02(15)
B7 B3 B4 B1 -98.36(13)
B7 B3 B4 B8 36.70(12)
B7 B3 B4 B9 3.57(18)
B7 B3 B4 B10 -61.80(15)
B8 B3 B4 B1 -135.06(12)
B8 B3 B4 B9 -33.13(12)
B8 B3 B4 B10 -98.49(12)
B2 B1 B4 B3 25.71(11)
B2 B1 B4 B8 -12.82(15)
B2 B1 B4 B9 -78.02(15)
B2 B1 B4 B10 -111.17(12)
B3 B1 B4 B8 -38.53(10)
B3 B1 B4 B9 -103.72(13)
B3 B1 B4 B10 -136.88(12)
B5 B1 B4 B3 95.34(13)
B5 B1 B4 B8 56.81(16)
B5 B1 B4 B9 -8.39(18)
B5 B1 B4 B10 -41.54(12)
B10 B1 B4 B3 136.88(12)
B10 B1 B4 B8 98.35(12)
B10 B1 B4 B9 33.15(12)
B2 B1 B5 B6 29.95(10)
B2 B1 B5 B10 139.53(11)
B2 B1 B5 B1' 91.53(18)
B2 B1 B5 B4' -158.0(2)
B2 B1 B5 B9' -94.00(11)
B3 B1 B5 B2 -37.63(10)
B3 B1 B5 B6 -7.68(14)
B3 B1 B5 B10 101.90(12)
B3 B1 B5 B1' 53.9(2)
B3 B1 B5 B4' 164.33(19)
B3 B1 B5 B9' -131.63(11)
B4 B1 B5 B2 -101.58(13)
B4 B1 B5 B6 -71.62(15)
B4 B1 B5 B10 37.95(11)
B4 B1 B5 B1' -10.1(2)
B4 B1 B5 B4' 100.4(2)
B4 B1 B5 B9' 164.43(11)
B10 B1 B5 B2 -139.53(11)
B10 B1 B5 B6 -109.58(11)
B10 B1 B5 B1' -48.01(18)
B10 B1 B5 B4' 62.4(2)
B10 B1 B5 B9' 126.47(12)
B1 B2 B5 B6 -145.47(11)
B1 B2 B5 B10 -32.55(9)
B1 B2 B5 B1' -133.94(13)
B1 B2 B5 B4' 156.9(2)
B1 B2 B5 B9' 109.65(11)
B3 B2 B5 B1 38.21(10)
B3 B2 B5 B6 -107.26(11)
B3 B2 B5 B10 5.66(13)
B3 B2 B5 B1' -95.73(13)
B3 B2 B5 B4' -164.85(19)
B3 B2 B5 B9' 147.86(10)
B6 B2 B5 B1 145.47(11)
B6 B2 B5 B10 112.91(10)
B6 B2 B5 B1' 11.53(10)
B6 B2 B5 B4' -57.6(2)
B6 B2 B5 B9' -104.88(10)
B7 B2 B5 B1 100.46(11)
B7 B2 B5 B6 -45.01(10)
B7 B2 B5 B10 67.91(12)
B7 B2 B5 B1' -33.48(14)
B7 B2 B5 B4' -102.6(2)
B7 B2 B5 B9' -149.89(10)
B1 B2 B6 B5 31.39(10)
B1 B2 B6 B7 -98.96(12)
B1 B2 B6 B1' 19.09(16)
B1 B2 B6 B2' 99.2(3)
B1 B2 B6 B6' 142.65(11)
B3 B2 B6 B5 97.39(12)
B3 B2 B6 B7 -32.96(11)
B3 B2 B6 B1' 85.09(15)
B3 B2 B6 B2' 165.2(3)
B3 B2 B6 B6' -151.35(11)
B5 B2 B6 B7 -130.35(11)
B5 B2 B6 B1' -12.30(11)
B5 B2 B6 B2' 67.8(3)
B5 B2 B6 B6' 111.26(11)
B7 B2 B6 B5 130.35(11)
B7 B2 B6 B1' 118.05(13)
B7 B2 B6 B2' -161.9(3)
B7 B2 B6 B6' -118.39(11)
B1 B5 B6 B2 -30.73(10)
B1 B5 B6 B7 11.69(13)
B1 B5 B6 B1' 136.80(12)
B1 B5 B6 B2' 173.12(10)
B1 B5 B6 B6' -125.77(11)
B2 B5 B6 B7 42.43(10)
B2 B5 B6 B1' 167.53(11)
B2 B5 B6 B2' -156.14(12)
B2 B5 B6 B6' -95.04(12)
B10 B5 B6 B2 -88.70(12)
B10 B5 B6 B7 -46.28(14)
B10 B5 B6 B1' 78.83(12)
B10 B5 B6 B2' 115.15(12)
B10 B5 B6 B6' 176.26(10)
B1' B5 B6 B2 -167.53(11)
B1' B5 B6 B7 -125.10(12)
B1' B5 B6 B2' 36.33(10)
B1' B5 B6 B6' 97.43(12)
B4' B5 B6 B2 153.65(12)
B4' B5 B6 B7 -163.92(10)
B4' B5 B6 B1' -38.82(10)
B4' B5 B6 B2' -2.49(13)
B4' B5 B6 B6' 58.61(13)
B9' B5 B6 B2 95.51(11)
B9' B5 B6 B7 137.94(10)
B9' B5 B6 B1' -96.96(11)
B9' B5 B6 B2' -60.63(13)
B9' B5 B6 B6' 0.47(15)
B1 B3 B7 B2 39.00(11)
B1 B3 B7 B6 7.45(15)
B1 B3 B7 B8 -102.79(13)
B2 B3 B7 B6 -31.54(10)
B2 B3 B7 B8 -141.79(12)
B4 B3 B7 B2 106.59(14)
B4 B3 B7 B6 75.05(15)
B4 B3 B7 B8 -35.20(12)
B8 B3 B7 B2 141.79(12)
B8 B3 B7 B6 110.24(12)
B1 B2 B7 B3 -38.08(11)
B1 B2 B7 B6 106.20(12)
B1 B2 B7 B8 -5.43(14)
B3 B2 B7 B6 144.28(12)
B3 B2 B7 B8 32.65(10)
B5 B2 B7 B3 -99.53(12)
B5 B2 B7 B6 44.75(10)
B5 B2 B7 B8 -66.89(13)
B6 B2 B7 B3 -144.28(12)
B6 B2 B7 B8 -111.63(12)
B2 B6 B7 B3 31.79(11)
B2 B6 B7 B8 93.28(12)
B5 B6 B7 B2 -43.39(10)
B5 B6 B7 B3 -11.60(14)
B5 B6 B7 B8 49.89(14)
B1' B6 B7 B2 -105.30(14)
B1' B6 B7 B3 -73.51(16)
B1' B6 B7 B8 -12.02(18)
B2' B6 B7 B2 167.4(2)
B2' B6 B7 B3 -160.83(17)
B2' B6 B7 B8 -99.3(2)
B6' B6 B7 B2 90.65(13)
B6' B6 B7 B3 122.44(13)
B6' B6 B7 B8 -176.07(11)
B1 B3 B8 B4 -41.04(11)
B1 B3 B8 B7 104.05(12)
B1 B3 B8 B9 -11.18(15)
B2 B3 B8 B4 -107.53(14)
B2 B3 B8 B7 37.56(12)
B2 B3 B8 B9 -77.67(15)
B4 B3 B8 B7 145.09(12)
B4 B3 B8 B9 29.86(11)
B7 B3 B8 B4 -145.09(12)
B7 B3 B8 B9 -115.23(12)
B1 B4 B8 B3 39.03(10)
B1 B4 B8 B7 8.85(15)
B1 B4 B8 B9 -105.87(13)
B3 B4 B8 B7 -30.18(10)
B3 B4 B8 B9 -144.90(13)
B9 B4 B8 B3 144.90(13)
B9 B4 B8 B7 114.71(13)
B10 B4 B8 B3 98.58(12)
B10 B4 B8 B7 68.40(14)
B10 B4 B8 B9 -46.32(11)
B1 B4 B9 B8 96.21(13)
B1 B4 B9 B10 -31.44(11)
B3 B4 B9 B8 31.86(11)
B3 B4 B9 B10 -95.80(13)
B8 B4 B9 B10 -127.66(12)
B10 B4 B9 B8 127.66(12)
B3 B8 B9 B4 -31.18(11)
B3 B8 B9 B10 14.67(15)
B4 B8 B9 B10 45.85(11)
B7 B8 B9 B4 -92.15(13)
B7 B8 B9 B10 -46.30(16)
B2 B1 B10 B4 100.51(13)
B2 B1 B10 B5 -40.91(11)
B2 B1 B10 B9 69.48(15)
B3 B1 B10 B4 37.77(10)
B3 B1 B10 B5 -103.64(11)
B3 B1 B10 B9 6.74(15)
B4 B1 B10 B5 -141.42(11)
B4 B1 B10 B9 -31.03(11)
B5 B1 B10 B4 141.42(11)
B5 B1 B10 B9 110.39(12)
B1 B4 B10 B5 33.10(9)
B1 B4 B10 B9 144.59(12)
B3 B4 B10 B1 -37.56(10)
B3 B4 B10 B5 -4.46(14)
B3 B4 B10 B9 107.03(12)
B8 B4 B10 B1 -98.29(12)
B8 B4 B10 B5 -65.18(13)
B8 B4 B10 B9 46.31(11)
B9 B4 B10 B1 -144.59(12)
B9 B4 B10 B5 -111.49(12)
B4 B9 B10 B1 33.04(12)
B4 B9 B10 B5 94.60(13)
B8 B9 B10 B1 -13.29(15)
B8 B9 B10 B4 -46.33(11)
B8 B9 B10 B5 48.27(15)
B2 B6 B1' B5 12.51(11)
B2 B6 B1' B2' 151.58(14)
B2 B6 B1' B3' 115.63(13)
B2 B6 B1' B4' 52.46(15)
B5 B6 B1' B2' 139.07(11)
B5 B6 B1' B3' 103.12(11)
B5 B6 B1' B4' 39.95(10)
B7 B6 B1' B5 84.39(14)
B7 B6 B1' B2' -136.54(15)
B7 B6 B1' B3' -172.49(12)
B7 B6 B1' B4' 124.34(13)
B2' B6 B1' B5 -139.07(11)
B2' B6 B1' B3' -35.95(10)
B2' B6 B1' B4' -99.11(12)
B6' B6 B1' B5 -109.80(11)
B6' B6 B1' B2' 29.26(10)
B6' B6 B1' B3' -6.68(14)
B6' B6 B1' B4' -69.85(13)
B1 B5 B1' B6 -80.76(18)
B1 B5 B1' B2' -117.59(17)
B1 B5 B1' B3' 178.26(15)
B1 B5 B1' B4' 144.34(19)
B2 B5 B1' B6 -11.39(10)
B2 B5 B1' B2' -48.22(14)
B2 B5 B1' B3' -112.36(12)
B2 B5 B1' B4' -146.28(13)
B6 B5 B1' B2' -36.83(10)
B6 B5 B1' B3' -100.97(12)
B6 B5 B1' B4' -134.89(11)
B10 B5 B1' B6 -117.83(10)
B10 B5 B1' B2' -154.66(11)
B10 B5 B1' B3' 141.19(11)
B10 B5 B1' B4' 107.28(10)
B4' B5 B1' B6 134.89(11)
B4' B5 B1' B2' 98.06(12)
B4' B5 B1' B3' 33.92(10)
B9' B5 B1' B6 104.47(11)
B9' B5 B1' B2' 67.65(13)
B9' B5 B1' B3' 3.50(14)
B9' B5 B1' B4' -30.42(10)
B2 B6 B2' B1' -94.5(3)
B2 B6 B2' B3' -57.4(3)
B2 B6 B2' B6' 52.0(3)
B2 B6 B2' B7' 8.3(3)
B5 B6 B2' B1' -36.27(10)
B5 B6 B2' B3' 0.85(14)
B5 B6 B2' B6' 110.22(11)
B5 B6 B2' B7' 66.55(14)
B7 B6 B2' B1' 112.3(2)
B7 B6 B2' B3' 149.45(18)
B7 B6 B2' B6' -101.2(2)
B7 B6 B2' B7' -144.85(18)
B1' B6 B2' B3' 37.12(11)
B1' B6 B2' B6' 146.48(11)
B1' B6 B2' B7' 102.81(13)
B6' B6 B2' B1' -146.48(11)
B6' B6 B2' B3' -109.36(12)
B6' B6 B2' B7' -43.67(11)
B5 B1' B2' B6 38.30(10)
B5 B1' B2' B3' -101.60(12)
B5 B1' B2' B6' 3.44(17)
B5 B1' B2' B7' -66.81(14)
B6 B1' B2' B3' -139.90(11)
B6 B1' B2' B6' -34.86(12)
B6 B1' B2' B7' -105.11(12)
B3' B1' B2' B6 139.90(11)
B3' B1' B2' B6' 105.04(14)
B3' B1' B2' B7' 34.79(11)
B4' B1' B2' B6 101.33(11)
B4' B1' B2' B3' -38.57(10)
B4' B1' B2' B6' 66.47(15)
B4' B1' B2' B7' -3.78(14)
B6 B2' B3' B1' -37.14(11)
B6 B2' B3' B4' 1.16(15)
B6 B2' B3' B7' 105.27(12)
B6 B2' B3' B8' 64.08(14)
B1' B2' B3' B4' 38.31(10)
B1' B2' B3' B7' 142.41(11)
B1' B2' B3' B8' 101.22(12)
B6' B2' B3' B1' -109.52(13)
B6' B2' B3' B4' -71.22(14)
B6' B2' B3' B7' 32.89(11)
B6' B2' B3' B8' -8.30(16)
B7' B2' B3' B1' -142.41(11)
B7' B2' B3' B4' -104.10(12)
B7' B2' B3' B8' -41.19(11)
B5 B1' B3' B2' 102.38(12)
B5 B1' B3' B4' -33.86(10)
B5 B1' B3' B7' 68.74(14)
B5 B1' B3' B8' 0.56(15)
B6 B1' B3' B2' 35.65(10)
B6 B1' B3' B4' -100.59(11)
B6 B1' B3' B7' 2.02(14)
B6 B1' B3' B8' -66.17(14)
B2' B1' B3' B4' -136.24(11)
B2' B1' B3' B7' -33.63(10)
B2' B1' B3' B8' -101.82(12)
B4' B1' B3' B2' 136.24(11)
B4' B1' B3' B7' 102.60(12)
B4' B1' B3' B8' 34.42(11)
B5 B1' B4' B3' 142.49(11)
B5 B1' B4' B8' 107.69(12)
B5 B1' B4' B9' 37.48(11)
B6 B1' B4' B5 -41.44(10)
B6 B1' B4' B3' 101.05(12)
B6 B1' B4' B8' 66.25(13)
B6 B1' B4' B9' -3.97(16)
B2' B1' B4' B5 -103.81(11)
B2' B1' B4' B3' 38.68(10)
B2' B1' B4' B8' 3.88(14)
B2' B1' B4' B9' -66.33(14)
B3' B1' B4' B5 -142.49(11)
B3' B1' B4' B8' -34.80(10)
B3' B1' B4' B9' -105.02(13)
B1' B3' B4' B5 35.10(11)
B1' B3' B4' B8' 141.85(11)
B1' B3' B4' B9' 108.65(13)
B2' B3' B4' B5 -2.89(15)
B2' B3' B4' B1' -37.98(10)
B2' B3' B4' B8' 103.87(12)
B2' B3' B4' B9' 70.67(14)
B7' B3' B4' B5 -65.42(14)
B7' B3' B4' B1' -100.51(12)
B7' B3' B4' B8' 41.34(11)
B7' B3' B4' B9' 8.14(16)
B8' B3' B4' B5 -106.76(12)
B8' B3' B4' B1' -141.85(11)
B8' B3' B4' B9' -33.20(11)
B1 B5 B4' B1' -134.0(2)
B1 B5 B4' B3' -168.85(19)
B1 B5 B4' B8' 125.3(2)
B1 B5 B4' B9' 82.0(2)
B2 B5 B4' B1' 85.0(2)
B2 B5 B4' B3' 50.1(3)
B2 B5 B4' B8' -15.8(3)
B2 B5 B4' B9' -59.0(2)
B6 B5 B4' B1' 38.20(10)
B6 B5 B4' B3' 3.32(14)
B6 B5 B4' B8' -62.53(13)
B6 B5 B4' B9' -105.78(11)
B10 B5 B4' B1' -85.34(11)
B10 B5 B4' B3' -120.22(11)
B10 B5 B4' B8' 173.93(10)
B10 B5 B4' B9' 130.67(11)
B1' B5 B4' B3' -34.88(11)
B1' B5 B4' B8' -100.73(13)
B1' B5 B4' B9' -143.98(11)
B9' B5 B4' B1' 143.98(11)
B9' B5 B4' B3' 109.11(12)
B9' B5 B4' B8' 43.25(10)
B6 B2' B6' B7' -134.58(11)
B6 B2' B6' N61 109.94(12)
B1' B2' B6' B6 33.27(11)
B1' B2' B6' B7' -101.31(13)
B1' B2' B6' N61 143.21(12)
B3' B2' B6' B6 102.64(12)
B3' B2' B6' B7' -31.95(11)
B3' B2' B6' N61 -147.43(11)
B7' B2' B6' B6 134.58(11)
B7' B2' B6' N61 -115.48(12)
B2 B6 B6' B2' -159.99(13)
B2 B6 B6' B7' -121.31(11)
B2 B6 B6' N61 102.45(12)
B5 B6 B6' B2' -94.66(12)
B5 B6 B6' B7' -55.98(13)
B5 B6 B6' N61 167.79(11)
B7 B6 B6' B2' 136.39(14)
B7 B6 B6' B7' 175.07(11)
B7 B6 B6' N61 38.83(17)
B1' B6 B6' B2' -30.21(10)
B1' B6 B6' B7' 8.47(13)
B1' B6 B6' N61 -127.76(12)
B2' B6 B6' B7' 38.68(10)
B2' B6 B6' N61 -97.55(13)
B6 B2' B7' B3' -101.75(12)
B6 B2' B7' B6' 44.91(11)
B6 B2' B7' B8' -64.47(14)
B1' B2' B7' B3' -35.05(11)
B1' B2' B7' B6' 111.62(12)
B1' B2' B7' B8' 2.24(14)
B3' B2' B7' B6' 146.66(11)
B3' B2' B7' B8' 37.28(10)
B6' B2' B7' B3' -146.66(11)
B6' B2' B7' B8' -109.38(11)
B1' B3' B7' B2' 33.46(10)
B1' B3' B7' B6' 3.64(15)
B1' B3' B7' B8' -102.92(12)
B2' B3' B7' B6' -29.82(10)
B2' B3' B7' B8' -136.38(11)
B4' B3' B7' B2' 96.98(12)
B4' B3' B7' B6' 67.16(14)
B4' B3' B7' B8' -39.39(10)
B8' B3' B7' B2' 136.38(11)
B8' B3' B7' B6' 106.55(11)
B6 B6' B7' B2' -37.90(9)
B6 B6' B7' B3' -7.30(13)
B6 B6' B7' B8' 55.64(13)
B2' B6' B7' B3' 30.60(10)
B2' B6' B7' B8' 93.53(12)
N61 B6' B7' B2' 95.81(14)
N61 B6' B7' B3' 126.41(13)
N61 B6' B7' B8' -170.66(11)
B5 B4' B8' B3' 101.91(12)
B5 B4' B8' B7' 64.32(13)
B5 B4' B8' B9' -44.56(11)
B1' B4' B8' B3' 35.08(11)
B1' B4' B8' B7' -2.51(14)
B1' B4' B8' B9' -111.38(12)
B3' B4' B8' B7' -37.59(10)
B3' B4' B8' B9' -146.47(11)
B9' B4' B8' B3' 146.47(11)
B9' B4' B8' B7' 108.87(11)
B1' B3' B8' B4' -34.36(11)
B1' B3' B8' B7' 101.93(12)
B1' B3' B8' B9' -4.65(15)
B2' B3' B8' B4' -97.23(12)
B2' B3' B8' B7' 39.06(10)
B2' B3' B8' B9' -67.52(14)
B4' B3' B8' B7' 136.30(11)
B4' B3' B8' B9' 29.71(10)
B7' B3' B8' B4' -136.30(11)
B7' B3' B8' B9' -106.58(12)
B2' B7' B8' B3' -38.38(10)
B2' B7' B8' B4' 0.19(14)
B2' B7' B8' B9' 61.09(14)
B3' B7' B8' B4' 38.58(10)
B3' B7' B8' B9' 99.48(12)
B6' B7' B8' B3' -99.75(13)
B6' B7' B8' B4' -61.18(14)
B6' B7' B8' B9' -0.28(16)
B5 B4' B9' B8' 136.03(11)
B5 B4' B9' N91 -111.61(11)
B1' B4' B9' B5 -35.52(11)
B1' B4' B9' B8' 100.51(13)
B1' B4' B9' N91 -147.13(11)
B3' B4' B9' B5 -104.11(12)
B3' B4' B9' B8' 31.92(11)
B3' B4' B9' N91 144.28(11)
B8' B4' B9' B5 -136.03(11)
B8' B4' B9' N91 112.36(12)
B3' B8' B9' B5 6.51(14)
B3' B8' B9' B4' -30.71(11)
B3' B8' B9' N91 -129.24(12)
B4' B8' B9' B5 37.23(9)
B4' B8' B9' N91 -98.52(13)
B7' B8' B9' B5 -56.65(13)
B7' B8' B9' B4' -93.87(12)
B7' B8' B9' N91 167.60(11)
B6 B6' N61 C62 -68.97(16)
B6 B6' N61 C66 111.23(14)
B2' B6' N61 C62 -131.58(13)
B2' B6' N61 C66 48.62(17)
B7' B6' N61 C62 163.37(12)
B7' B6' N61 C66 -16.42(19)
B6' N61 C62 C63 179.44(13)
C66 N61 C62 C63 -0.8(2)
N61 C62 C63 C64 0.3(2)
C62 C63 C64 C65 0.2(2)
C63 C64 C65 C66 -0.3(2)
B6' N61 C66 C65 -179.48(13)
C62 N61 C66 C65 0.7(2)
C64 C65 C66 N61 -0.2(2)
B5 B9' N91 C92 75.79(15)
B5 B9' N91 C96 -104.26(14)
B4' B9' N91 C92 139.74(12)
B4' B9' N91 C96 -40.30(16)
B8' B9' N91 C92 -154.91(12)
B8' B9' N91 C96 25.05(18)
B9' N91 C92 C93 -177.14(12)
C96 N91 C92 C93 2.90(19)
N91 C92 C93 C94 -0.9(2)
C92 C93 C94 C95 -1.6(2)
C93 C94 C95 C96 2.2(2)
B9' N91 C96 C95 177.74(13)
C92 N91 C96 C95 -2.3(2)
C94 C95 C96 N91 -0.2(2)
